data_7023306
loop_
_publ_author_name
'Bousrez, Guillaume'
'Jaroschik, Florian'
'Martinez, Agathe'
'Harakat, Dominique'
'Nicolas, Emmanuel'
'Le Goff, Xavier F.'
'Szymoniak, Jan'

_publ_section_title
;
 Reactivity differences between 2,4- and 2,5-disubstituted
 zirconacyclopentadienes: a highly selective and general approach to
 2,4-disubstituted phospholes.
;
_journal_issue 30
_journal_name_full 'Dalton transactions (Cambridge, England : 2003)'
_journal_page_first 10997
_journal_page_last 11004
_journal_paper_doi 10.1039/c3dt51158h
_journal_volume 42
_journal_year 2013
_chemical_formula_moiety 'C22 H17 P'
_chemical_formula_sum 'C22 H17 P'
_chemical_formula_weight 312.33
_chemical_name_systematic
;
?
;
_space_group_IT_number 14
_symmetry_cell_setting monoclinic
_symmetry_space_group_name_Hall '-P 2ybc'
_symmetry_space_group_name_H-M 'P 1 21/c 1'
_atom_sites_solution_hydrogens geom
_atom_sites_solution_primary direct
_atom_sites_solution_secondary difmap
_audit_creation_method SHELXL-97
_cell_angle_alpha 90.00
_cell_angle_beta 96.658(2)
_cell_angle_gamma 90.00
_cell_formula_units_Z 4
_cell_length_a 5.884(1)
_cell_length_b 8.898(1)
_cell_length_c 30.968(1)
_cell_measurement_reflns_used 3413
_cell_measurement_temperature 150.0(1)
_cell_measurement_theta_max 30.034
_cell_measurement_theta_min 0.998
_cell_volume 1610.4(3)
_computing_cell_refinement 'DENZO (Otwinowski & Minor, 1997) & COLLECT'
_computing_data_collection 'COLLECT (Hooft, R.W.W., 1998)'
_computing_data_reduction 'DENZO & COLLECT'
_computing_molecular_graphics 'PLATON (Spek, 2009)'
_computing_publication_material 'PLATON (Spek, 2009)'
_computing_structure_refinement 'SHELXL-97 (Sheldrick, 1997)'
_computing_structure_solution 'Superflip (Palatinus & Chapuis, 2007)'
_diffrn_ambient_temperature 150.0(1)
_diffrn_measured_fraction_theta_full 0.972
_diffrn_measured_fraction_theta_max 0.972
_diffrn_measurement_device_type KappaCCD
_diffrn_measurement_method 'phi and omega scans'
_diffrn_radiation_monochromator graphite
_diffrn_radiation_source 'fine-focus sealed tube'
_diffrn_radiation_type MoK\a
_diffrn_radiation_wavelength 0.71069
_diffrn_reflns_av_R_equivalents 0.0329
_diffrn_reflns_av_sigmaI/netI 0.0343
_diffrn_reflns_limit_h_max 7
_diffrn_reflns_limit_h_min -6
_diffrn_reflns_limit_k_max 10
_diffrn_reflns_limit_k_min -12
_diffrn_reflns_limit_l_max 41
_diffrn_reflns_limit_l_min -38
_diffrn_reflns_number 8866
_diffrn_reflns_theta_full 28.70
_diffrn_reflns_theta_max 28.70
_diffrn_reflns_theta_min 4.03
_exptl_absorpt_coefficient_mu 0.167
_exptl_absorpt_correction_T_max 0.9753
_exptl_absorpt_correction_T_min 0.9515
_exptl_absorpt_correction_type multi-scan
_exptl_absorpt_process_details 'DENZO/SCALEPACK (Otwinowski & Minor, 1996)'
_exptl_crystal_colour Yellow
_exptl_crystal_density_diffrn 1.288
_exptl_crystal_density_method 'not measured'
_exptl_crystal_description Block
_exptl_crystal_F_000 656
_exptl_crystal_size_max 0.30
_exptl_crystal_size_mid 0.20
_exptl_crystal_size_min 0.15
_refine_diff_density_max 0.362
_refine_diff_density_min -0.306
_refine_diff_density_rms 0.047
_refine_ls_extinction_method none
_refine_ls_goodness_of_fit_ref 1.055
_refine_ls_hydrogen_treatment constr
_refine_ls_matrix_type full
_refine_ls_number_parameters 208
_refine_ls_number_reflns 4031
_refine_ls_number_restraints 0
_refine_ls_restrained_S_all 1.055
_refine_ls_R_factor_all 0.0522
_refine_ls_R_factor_gt 0.0462
_refine_ls_shift/su_max 0.000
_refine_ls_shift/su_mean 0.000
_refine_ls_structure_factor_coef Fsqd
_refine_ls_weighting_details 'calc w=1/[\s^2^(Fo^2^)+(0.0483P)^2^+0.8203P] where P=(Fo^2^+2Fc^2^)/3'
_refine_ls_weighting_scheme calc
_refine_ls_wR_factor_gt 0.1149
_refine_ls_wR_factor_ref 0.1199
_reflns_number_gt 3582
_reflns_number_total 4031
_reflns_threshold_expression >2sigma(I)
_cod_data_source_file c3dt51158h.txt
_cod_data_source_block fj373
_cod_depositor_comments
;
The following automatic conversions were performed:

'_symmetry_cell_setting' value 'Monoclinic' changed to 'monoclinic'
according to /home/saulius/struct/CIF-dictionaries/cif_core.dic
dictionary named 'cif_core.dic' version 2.4.2 from 2011-04-26.

Automatic conversion script
Id: cif_fix_values 1891 2012-01-12 08:04:46Z andrius 
;
_cod_original_sg_symbol_H-M P21/c
_cod_database_code 7023306

loop_
_symmetry_equiv_pos_as_xyz
'x, y, z'
'-x, y+1/2, -z+1/2'
'-x, -y, -z'
'x, -y-1/2, z-1/2'

loop_
_atom_site_label
_atom_site_type_symbol
_atom_site_fract_x
_atom_site_fract_y
_atom_site_fract_z
_atom_site_U_iso_or_equiv
_atom_site_adp_type
_atom_site_occupancy
_atom_site_symmetry_multiplicity
_atom_site_calc_flag
_atom_site_refinement_flags
P1 P 0.77845(6) -0.43321(5) -0.148807(12) 0.02933(12) Uani 1 1 d .
C1 C 0.6229(3) -0.38646(19) -0.20008(5) 0.0326(3) Uani 1 1 d .
H1 H 0.6739 -0.3167 -0.2201 0.039 Uiso 1 1 calc R
C2 C 0.4223(2) -0.46349(17) -0.20684(5) 0.0285(3) Uani 1 1 d .
C3 C 0.3742(2) -0.54752(17) -0.16820(5) 0.0286(3) Uani 1 1 d .
H3 H 0.2408 -0.6074 -0.1678 0.034 Uiso 1 1 calc R
C4 C 0.5329(2) -0.53404(16) -0.13303(5) 0.0270(3) Uani 1 1 d .
C5 C 0.2644(3) -0.46298(17) -0.24777(5) 0.0301(3) Uani 1 1 d .
C6 C 0.3050(3) -0.3707(2) -0.28257(5) 0.0380(4) Uani 1 1 d .
H6 H 0.4389 -0.3102 -0.2803 0.046 Uiso 1 1 calc R
C7 C 0.1538(3) -0.3661(2) -0.32025(5) 0.0417(4) Uani 1 1 d .
H7 H 0.1844 -0.3026 -0.3436 0.050 Uiso 1 1 calc R
C8 C -0.0426(3) -0.4538(2) -0.32412(5) 0.0415(4) Uani 1 1 d .
H8 H -0.1470 -0.4500 -0.3499 0.050 Uiso 1 1 calc R
C9 C -0.0849(3) -0.5464(2) -0.29031(6) 0.0451(4) Uani 1 1 d .
H9 H -0.2187 -0.6070 -0.2929 0.054 Uiso 1 1 calc R
C10 C 0.0673(3) -0.5516(2) -0.25235(5) 0.0384(4) Uani 1 1 d .
H10 H 0.0366 -0.6164 -0.2293 0.046 Uiso 1 1 calc R
C11 C 0.5227(2) -0.59648(16) -0.08940(5) 0.0272(3) Uani 1 1 d .
C12 C 0.3221(3) -0.66366(17) -0.07768(5) 0.0312(3) Uani 1 1 d .
H12 H 0.1908 -0.6715 -0.0985 0.037 Uiso 1 1 calc R
C13 C 0.3149(3) -0.71849(18) -0.03598(5) 0.0359(3) Uani 1 1 d .
H13 H 0.1790 -0.7648 -0.0287 0.043 Uiso 1 1 calc R
C14 C 0.5028(3) -0.70683(18) -0.00472(5) 0.0363(3) Uani 1 1 d .
H14 H 0.4959 -0.7441 0.0238 0.044 Uiso 1 1 calc R
C15 C 0.7013(3) -0.63983(18) -0.01577(5) 0.0348(3) Uani 1 1 d .
H15 H 0.8309 -0.6307 0.0054 0.042 Uiso 1 1 calc R
C16 C 0.7111(3) -0.58626(17) -0.05752(5) 0.0307(3) Uani 1 1 d .
H16 H 0.8486 -0.5417 -0.0646 0.037 Uiso 1 1 calc R
C17 C 0.7893(2) -0.26105(16) -0.11641(5) 0.0272(3) Uani 1 1 d .
C18 C 0.9901(3) -0.22704(18) -0.08997(5) 0.0325(3) Uani 1 1 d .
H18 H 1.1195 -0.2909 -0.0899 0.039 Uiso 1 1 calc R
C19 C 1.0022(3) -0.09981(19) -0.06368(5) 0.0376(4) Uani 1 1 d .
H19 H 1.1394 -0.0772 -0.0455 0.045 Uiso 1 1 calc R
C20 C 0.8143(3) -0.00626(19) -0.06402(6) 0.0396(4) Uani 1 1 d .
H20 H 0.8223 0.0806 -0.0461 0.048 Uiso 1 1 calc R
C21 C 0.6139(3) -0.03924(19) -0.09060(6) 0.0390(4) Uani 1 1 d .
H21 H 0.4852 0.0253 -0.0908 0.047 Uiso 1 1 calc R
C22 C 0.6008(3) -0.16545(18) -0.11673(5) 0.0331(3) Uani 1 1 d .
H22 H 0.4635 -0.1873 -0.1349 0.040 Uiso 1 1 calc R

loop_
_atom_site_aniso_label
_atom_site_aniso_U_11
_atom_site_aniso_U_22
_atom_site_aniso_U_33
_atom_site_aniso_U_23
_atom_site_aniso_U_13
_atom_site_aniso_U_12
P1 0.0254(2) 0.0331(2) 0.0301(2) -0.00404(14) 0.00588(14) -0.00096(14)
C1 0.0323(7) 0.0378(8) 0.0286(7) -0.0012(6) 0.0075(6) -0.0034(6)
C2 0.0286(7) 0.0315(7) 0.0261(6) -0.0043(5) 0.0057(5) 0.0020(5)
C3 0.0264(7) 0.0291(7) 0.0307(7) -0.0025(6) 0.0049(5) -0.0007(5)
C4 0.0274(7) 0.0248(7) 0.0294(7) -0.0029(5) 0.0057(5) 0.0012(5)
C5 0.0304(7) 0.0336(7) 0.0268(7) -0.0063(6) 0.0052(5) 0.0035(6)
C6 0.0425(9) 0.0359(8) 0.0350(8) -0.0003(6) 0.0021(7) -0.0018(7)
C7 0.0560(11) 0.0380(9) 0.0306(8) 0.0025(6) 0.0028(7) 0.0021(8)
C8 0.0463(10) 0.0479(10) 0.0290(8) -0.0067(7) -0.0018(7) 0.0056(8)
C9 0.0378(9) 0.0623(12) 0.0343(8) -0.0064(8) 0.0008(7) -0.0084(8)
C10 0.0348(8) 0.0520(10) 0.0286(7) -0.0023(7) 0.0047(6) -0.0061(7)
C11 0.0298(7) 0.0229(6) 0.0291(7) -0.0024(5) 0.0048(5) 0.0028(5)
C12 0.0302(7) 0.0305(7) 0.0334(7) -0.0014(6) 0.0052(6) 0.0004(6)
C13 0.0385(8) 0.0313(8) 0.0398(8) 0.0014(6) 0.0129(6) -0.0001(6)
C14 0.0449(9) 0.0323(8) 0.0326(8) 0.0036(6) 0.0084(6) 0.0068(7)
C15 0.0389(8) 0.0316(8) 0.0329(7) 0.0010(6) -0.0000(6) 0.0056(6)
C16 0.0316(7) 0.0274(7) 0.0331(7) 0.0000(6) 0.0033(6) 0.0020(6)
C17 0.0281(7) 0.0277(7) 0.0264(6) 0.0005(5) 0.0055(5) -0.0027(5)
C18 0.0302(7) 0.0321(8) 0.0345(7) 0.0029(6) 0.0013(6) -0.0012(6)
C19 0.0401(9) 0.0363(8) 0.0347(8) 0.0002(6) -0.0030(6) -0.0082(7)
C20 0.0543(10) 0.0275(7) 0.0378(8) -0.0042(6) 0.0081(7) -0.0045(7)
C21 0.0404(9) 0.0313(8) 0.0463(9) 0.0010(7) 0.0092(7) 0.0054(6)
C22 0.0298(7) 0.0343(8) 0.0348(8) 0.0022(6) 0.0021(6) 0.0007(6)

loop_
_atom_type_symbol
_atom_type_description
_atom_type_scat_dispersion_real
_atom_type_scat_dispersion_imag
_atom_type_scat_source
C C 0.0033 0.0016 'International Tables Vol C Tables 4.2.6.8 and 6.1.1.4'
H H 0.0000 0.0000 'International Tables Vol C Tables 4.2.6.8 and 6.1.1.4'
P P 0.1023 0.0942 'International Tables Vol C Tables 4.2.6.8 and 6.1.1.4'

loop_
_geom_angle_atom_site_label_1
_geom_angle_atom_site_label_2
_geom_angle_atom_site_label_3
_geom_angle
C1 P1 C4 90.72(7)
C1 P1 C17 105.91(7)
C4 P1 C17 104.16(6)
C2 C1 P1 111.43(12)
C2 C1 H1 124.3
P1 C1 H1 124.3
C1 C2 C3 112.18(13)
C1 C2 C5 125.23(14)
C3 C2 C5 122.58(13)
C4 C3 C2 115.50(13)
C4 C3 H3 122.2
C2 C3 H3 122.2
C3 C4 C11 127.44(13)
C3 C4 P1 108.86(11)
C11 C4 P1 123.60(11)
C10 C5 C6 117.92(14)
C10 C5 C2 121.07(14)
C6 C5 C2 120.99(14)
C7 C6 C5 121.14(16)
C7 C6 H6 119.4
C5 C6 H6 119.4
C6 C7 C8 120.23(16)
C6 C7 H7 119.9
C8 C7 H7 119.9
C9 C8 C7 119.52(16)
C9 C8 H8 120.2
C7 C8 H8 120.2
C8 C9 C10 120.42(17)
C8 C9 H9 119.8
C10 C9 H9 119.8
C9 C10 C5 120.76(16)
C9 C10 H10 119.6
C5 C10 H10 119.6
C16 C11 C12 117.70(14)
C16 C11 C4 120.73(13)
C12 C11 C4 121.53(13)
C13 C12 C11 120.46(14)
C13 C12 H12 119.8
C11 C12 H12 119.8
C12 C13 C14 121.08(15)
C12 C13 H13 119.5
C14 C13 H13 119.5
C13 C14 C15 119.03(15)
C13 C14 H14 120.5
C15 C14 H14 120.5
C16 C15 C14 120.33(15)
C16 C15 H15 119.8
C14 C15 H15 119.8
C15 C16 C11 121.38(15)
C15 C16 H16 119.3
C11 C16 H16 119.3
C18 C17 C22 119.43(14)
C18 C17 P1 118.60(11)
C22 C17 P1 121.95(11)
C17 C18 C19 120.27(15)
C17 C18 H18 119.9
C19 C18 H18 119.9
C20 C19 C18 119.89(15)
C20 C19 H19 120.1
C18 C19 H19 120.1
C19 C20 C21 120.03(15)
C19 C20 H20 120.0
C21 C20 H20 120.0
C22 C21 C20 120.32(15)
C22 C21 H21 119.8
C20 C21 H21 119.8
C21 C22 C17 120.05(15)
C21 C22 H22 120.0
C17 C22 H22 120.0

loop_
_geom_bond_atom_site_label_1
_geom_bond_atom_site_label_2
_geom_bond_distance
P1 C1 1.7873(16)
P1 C4 1.8150(15)
P1 C17 1.8283(15)
C1 C2 1.360(2)
C1 H1 0.9500
C2 C3 1.466(2)
C2 C5 1.482(2)
C3 C4 1.355(2)
C3 H3 0.9500
C4 C11 1.469(2)
C5 C10 1.396(2)
C5 C6 1.397(2)
C6 C7 1.384(2)
C6 H6 0.9500
C7 C8 1.388(3)
C7 H7 0.9500
C8 C9 1.377(3)
C8 H8 0.9500
C9 C10 1.393(2)
C9 H9 0.9500
C10 H10 0.9500
C11 C16 1.399(2)
C11 C12 1.408(2)
C12 C13 1.386(2)
C12 H12 0.9500
C13 C14 1.386(2)
C13 H13 0.9500
C14 C15 1.389(2)
C14 H14 0.9500
C15 C16 1.385(2)
C15 H15 0.9500
C16 H16 0.9500
C17 C18 1.391(2)
C17 C22 1.397(2)
C18 C19 1.392(2)
C18 H18 0.9500
C19 C20 1.383(3)
C19 H19 0.9500
C20 C21 1.389(2)
C20 H20 0.9500
C21 C22 1.381(2)
C21 H21 0.9500
C22 H22 0.9500
